data_2015249
loop_
_publ_author_name
' Graham Smith '
' Urs D. Wermuth '
' Peter C. Healy '
' Jonathan M. White '

_publ_section_title
;
 Two pseudopolymorphic hydrates of brucine: brucine--water (1/4) and
 brucine--water (1/5.25) at 130 K
;
_journal_coeditor_code GZ1028
_journal_issue 4
_journal_name_full 'Acta Crystallographica Section C'
_journal_page_first o203
_journal_page_last o207
_journal_paper_doi 10.1107/S0108270106005944
_journal_volume 62
_journal_year 2006
_chemical_formula_iupac 'C23 H26 N2 O4, 4H2 O'
_chemical_formula_moiety 'C23 H26 N2 O4, 4H2 O'
_chemical_formula_sum 'C23 H34 N2 O8'
_chemical_formula_weight 466.52
_chemical_melting_point 378
_chemical_name_common 'brucine tetrahydrate '
_chemical_name_systematic
;
2,3-dimethoxystrychnidin-10-one--water (1/4)
;
_space_group_IT_number 19
_symmetry_cell_setting orthorhombic
_symmetry_space_group_name_Hall 'P 2ac 2ab'
_symmetry_space_group_name_H-M 'P 21 21 21'
_atom_sites_solution_hydrogens geom
_atom_sites_solution_primary direct
_atom_sites_solution_secondary difmap
_audit_creation_method 'SHELXL97 (Sheldrick, 1997)'
_cell_angle_alpha 90.00
_cell_angle_beta 90.00
_cell_angle_gamma 90.00
_cell_formula_units_Z 4
_cell_length_a 7.555(2)
_cell_length_b 11.531(3)
_cell_length_c 26.492(8)
_cell_measurement_reflns_used 2584
_cell_measurement_temperature 130(2)
_cell_measurement_theta_max 20.53
_cell_measurement_theta_min 2.70
_cell_volume 2307.9(11)
_computing_cell_refinement SMART
_computing_data_collection 'SMART (Bruker, 2000)'
_computing_data_reduction 'SAINT (Bruker, 1999)'
_computing_molecular_graphics 'PLATON (Spek, 2003)'
_computing_publication_material PLATON
_computing_structure_refinement 'SHELXTL?? and WinGX'
_computing_structure_solution 'SHELXTL?? (Bruker, 1997) and WinGX (Farrugia, 1999)'
_diffrn_ambient_temperature 130(2)
_diffrn_measured_fraction_theta_full 0.994
_diffrn_measured_fraction_theta_max 0.994
_diffrn_measurement_device_type 'Bruker CCD area-detector diffractometer'
_diffrn_measurement_method '\f  and \w scans'
_diffrn_radiation_monochromator graphite
_diffrn_radiation_source 'sealed tube'
_diffrn_radiation_type MoK\a
_diffrn_radiation_wavelength 0.71073
_diffrn_reflns_av_R_equivalents 0.0658
_diffrn_reflns_av_sigmaI/netI 0.0617
_diffrn_reflns_limit_h_max 8
_diffrn_reflns_limit_h_min -8
_diffrn_reflns_limit_k_max 13
_diffrn_reflns_limit_k_min -12
_diffrn_reflns_limit_l_max 30
_diffrn_reflns_limit_l_min -31
_diffrn_reflns_number 11874
_diffrn_reflns_theta_full 25.00
_diffrn_reflns_theta_max 25.00
_diffrn_reflns_theta_min 1.93
_diffrn_standards_decay_% 0
_diffrn_standards_number 0
_exptl_absorpt_coefficient_mu 0.101
_exptl_absorpt_correction_type none
_exptl_crystal_colour colourless
_exptl_crystal_density_diffrn 1.343
_exptl_crystal_density_method 'not measured'
_exptl_crystal_description plate
_exptl_crystal_F_000 1000
_exptl_crystal_size_max 0.50
_exptl_crystal_size_mid 0.25
_exptl_crystal_size_min 0.05
_refine_diff_density_max 0.167
_refine_diff_density_min -0.208
_refine_ls_extinction_coef 0.0025(4)
_refine_ls_extinction_expression Fc^*^=kFc[1+0.001xFc^2^\l^3^/sin(2\q)]^-1/4^
_refine_ls_extinction_method SHELXL97
_refine_ls_goodness_of_fit_ref 0.892
_refine_ls_hydrogen_treatment constr
_refine_ls_matrix_type full
_refine_ls_number_parameters 301
_refine_ls_number_reflns 2346
_refine_ls_number_restraints 0
_refine_ls_restrained_S_all 0.892
_refine_ls_R_factor_all 0.0592
_refine_ls_R_factor_gt 0.0429
_refine_ls_shift/su_max 0.002
_refine_ls_shift/su_mean 0.000
_refine_ls_structure_factor_coef Fsqd
_refine_ls_weighting_details 'calc w=1/[\s^2^(Fo^2^)+(0.0319P)^2^] where P=(Fo^2^+2Fc^2^)/3'
_refine_ls_weighting_scheme calc
_refine_ls_wR_factor_gt 0.0792
_refine_ls_wR_factor_ref 0.0838
_reflns_number_gt 1727
_reflns_number_total 2346
_reflns_threshold_expression 'F^2^ >2\s(F^2^) '
_cod_data_source_file gz1028.cif
_cod_data_source_block I
_cod_original_sg_symbol_Hall 'P 2ac 2ab '
_cod_original_sg_symbol_H-M 'P 21 21 21 '
_cod_database_code 2015249

loop_
_symmetry_equiv_pos_as_xyz
'x, y, z'
'-x+1/2, -y, z+1/2'
'x+1/2, -y+1/2, -z'
'-x, y+1/2, -z+1/2'

loop_
_atom_site_aniso_label
_atom_site_aniso_U_11
_atom_site_aniso_U_22
_atom_site_aniso_U_33
_atom_site_aniso_U_12
_atom_site_aniso_U_13
_atom_site_aniso_U_23
O2 0.0672(12) 0.0455(10) 0.0383(10) 0.0018(9) -0.0016(9) 0.0047(8)
O3 0.0680(12) 0.0617(11) 0.0293(9) 0.0032(9) 0.0022(9) 0.0044(8)
O24 0.0710(13) 0.0496(10) 0.0476(11) 0.0050(10) -0.0022(10) 0.0089(8)
O25 0.0954(15) 0.0593(11) 0.0389(11) 0.0046(11) -0.0102(10) -0.0111(9)
N9 0.0505(13) 0.0415(12) 0.0299(10) 0.0040(10) -0.0029(9) -0.0022(9)
N19 0.0577(14) 0.0523(13) 0.0283(11) -0.0039(11) -0.0041(10) -0.0013(10)
C1 0.0492(15) 0.0445(14) 0.0323(13) -0.0012(12) -0.0020(12) -0.0024(11)
C2 0.0405(15) 0.0453(14) 0.0380(14) 0.0008(12) -0.0011(11) 0.0037(12)
C3 0.0393(15) 0.0546(15) 0.0261(12) 0.0021(11) 0.0009(11) 0.0039(11)
C4 0.0484(16) 0.0469(15) 0.0315(14) 0.0029(11) -0.0022(11) -0.0046(11)
C5 0.0393(14) 0.0441(14) 0.0323(14) 0.0032(11) -0.0010(11) 0.0028(11)
C6 0.0386(14) 0.0483(14) 0.0288(13) -0.0017(12) -0.0022(11) -0.0005(11)
C7 0.0442(15) 0.0428(13) 0.0281(13) 0.0009(11) -0.0007(11) 0.0003(11)
C8 0.0401(14) 0.0474(14) 0.0270(12) 0.0011(11) -0.0052(10) -0.0006(11)
C10 0.0517(16) 0.0450(15) 0.0414(15) 0.0072(13) -0.0066(12) -0.0062(12)
C11 0.0711(19) 0.0414(14) 0.0525(17) 0.0029(14) -0.0010(14) -0.0016(13)
C12 0.0507(16) 0.0446(15) 0.0490(16) -0.0018(12) -0.0062(13) 0.0026(13)
C13 0.0404(14) 0.0453(14) 0.0341(14) -0.0003(11) -0.0066(11) 0.0023(12)
C14 0.0402(15) 0.0508(16) 0.0378(14) -0.0036(12) 0.0039(11) -0.0007(12)
C15 0.0483(16) 0.0572(16) 0.0341(14) 0.0048(13) -0.0011(12) -0.0066(13)
C16 0.0510(16) 0.0426(13) 0.0328(13) 0.0034(13) -0.0067(12) -0.0040(11)
C17 0.0476(16) 0.0534(16) 0.0339(14) -0.0058(12) -0.0015(11) -0.0008(12)
C18 0.0485(18) 0.0613(17) 0.0351(14) -0.0062(13) -0.0085(12) 0.0005(14)
C20 0.0645(18) 0.0695(17) 0.0309(14) -0.0109(15) -0.0017(13) 0.0007(13)
C21 0.0531(16) 0.0580(17) 0.0306(13) -0.0046(14) 0.0011(12) 0.0043(12)
C22 0.0615(19) 0.0668(19) 0.0378(15) -0.0052(15) -0.0014(13) 0.0107(13)
C23 0.093(2) 0.0628(18) 0.0485(17) -0.0073(18) 0.0048(17) 0.0177(15)
C25 0.076(2) 0.0502(15) 0.0486(16) 0.0010(15) -0.0002(15) 0.0000(13)
C26 0.086(2) 0.0751(19) 0.0297(14) 0.0098(17) 0.0013(14) -0.0026(14)
O1W 0.105(2) 0.105(2) 0.0638(16) 0.0385(16) 0.0042(15) 0.0019(14)
O2W 0.085(2) 0.0634(16) 0.0714(16) 0.0016(13) -0.0037(13) 0.0150(11)
O3W 0.082(2) 0.113(2) 0.0520(15) -0.0097(16) -0.0094(14) 0.0028(14)
O4W 0.123(2) 0.0616(15) 0.0756(16) 0.0151(15) -0.0245(15) -0.0026(13)

loop_
_atom_site_type_symbol
_atom_site_label
_atom_site_fract_x
_atom_site_fract_y
_atom_site_fract_z
_atom_site_U_iso_or_equiv
_atom_site_thermal_displace_type
_atom_site_occupancy
O O2 0.7477(2) 0.30126(13) 0.79247(6) 0.0503(6) Uani 1.000
O O3 0.7110(2) 0.46433(14) 0.85768(6) 0.0530(6) Uani 1.000
O O24 0.7409(2) 0.96359(14) 0.61067(6) 0.0561(7) Uani 1.000
O O25 0.7655(3) 0.86338(14) 0.78146(6) 0.0645(7) Uani 1.000
N N9 0.6837(2) 0.74540(16) 0.71731(7) 0.0406(7) Uani 1.000
N N19 0.6581(3) 0.55296(18) 0.56471(7) 0.0461(7) Uani 1.000
C C1 0.7115(3) 0.43496(19) 0.72192(8) 0.0420(8) Uani 1.000
C C2 0.7241(3) 0.4104(2) 0.77320(8) 0.0413(8) Uani 1.000
C C3 0.7103(3) 0.4997(2) 0.80812(8) 0.0400(8) Uani 1.000
C C4 0.6974(3) 0.6137(2) 0.79334(8) 0.0423(9) Uani 1.000
C C5 0.6930(3) 0.6359(2) 0.74165(8) 0.0386(8) Uani 1.000
C C6 0.6942(3) 0.5489(2) 0.70686(8) 0.0386(8) Uani 1.000
C C7 0.6600(3) 0.5946(2) 0.65435(8) 0.0384(8) Uani 1.000
C C8 0.6880(3) 0.72724(19) 0.66128(8) 0.0382(8) Uani 1.000
C C10 0.7422(3) 0.8479(2) 0.73614(9) 0.0460(9) Uani 1.000
C C11 0.7725(4) 0.9429(2) 0.69842(9) 0.0550(10) Uani 1.000
C C12 0.8507(3) 0.9086(2) 0.64756(9) 0.0481(9) Uani 1.000
C C13 0.8616(3) 0.7780(2) 0.64338(8) 0.0399(8) Uani 1.000
C C14 0.9271(3) 0.7242(2) 0.59389(8) 0.0429(9) Uani 1.000
C C15 0.9504(3) 0.5948(2) 0.60391(9) 0.0465(9) Uani 1.000
C C16 0.7700(3) 0.5416(2) 0.61134(8) 0.0421(8) Uani 1.000
C C17 0.4734(3) 0.5677(2) 0.63640(8) 0.0450(9) Uani 1.000
C C18 0.4814(3) 0.5920(2) 0.58021(8) 0.0483(9) Uani 1.000
C C20 0.7364(4) 0.6311(2) 0.52679(8) 0.0550(9) Uani 1.000
C C21 0.8017(3) 0.7412(2) 0.54957(8) 0.0472(9) Uani 1.000
C C22 0.7489(4) 0.8441(2) 0.53495(9) 0.0554(10) Uani 1.000
C C23 0.8046(4) 0.9546(2) 0.55952(10) 0.0681(11) Uani 1.000
C C25 0.7779(4) 0.2107(2) 0.75690(10) 0.0583(10) Uani 1.000
C C26 0.6924(4) 0.5508(2) 0.89554(9) 0.0636(10) Uani 1.000
O O1W 0.7698(4) 0.8312(2) 0.96851(11) 0.0913(11) Uani 1.000
O O2W 0.4091(4) 0.8217(2) 0.96011(8) 0.0733(10) Uani 1.000
O O3W 0.9264(4) 0.8149(2) 0.87513(10) 0.0823(11) Uani 1.000
O O4W 1.2627(4) 0.7149(2) 0.87513(9) 0.0867(10) Uani 1.000
H H1 0.714900 0.374300 0.697700 0.0500 Uiso 1.000
H H4 0.691800 0.674800 0.817400 0.0510 Uiso 1.000
H H8 0.589600 0.769300 0.645600 0.0460 Uiso 1.000
H H11A 0.850400 0.999800 0.713700 0.0660 Uiso 1.000
H H11B 0.660000 0.980900 0.692300 0.0660 Uiso 1.000
H H12 0.970400 0.940700 0.645000 0.0580 Uiso 1.000
H H13 0.948800 0.754600 0.668800 0.0480 Uiso 1.000
H H14 1.042400 0.757800 0.585300 0.0520 Uiso 1.000
H H15A 1.009600 0.558300 0.575600 0.0560 Uiso 1.000
H H15B 1.022100 0.583100 0.633900 0.0560 Uiso 1.000
H H16 0.785800 0.458800 0.618400 0.0510 Uiso 1.000
H H17A 0.442900 0.487400 0.642900 0.0540 Uiso 1.000
H H17B 0.387400 0.617500 0.652900 0.0540 Uiso 1.000
H H18A 0.390100 0.549200 0.562400 0.0580 Uiso 1.000
H H18B 0.466300 0.674100 0.573500 0.0580 Uiso 1.000
H H20A 0.648200 0.648900 0.501300 0.0660 Uiso 1.000
H H20B 0.834000 0.591800 0.510200 0.0660 Uiso 1.000
H H22 0.670300 0.848600 0.507000 0.0660 Uiso 1.000
H H23A 0.932800 0.959100 0.559600 0.0820 Uiso 1.000
H H23B 0.759900 1.019500 0.540000 0.0820 Uiso 1.000
H H25A 0.879500 0.229200 0.736700 0.0880 Uiso 1.000
H H25B 0.676100 0.202600 0.735500 0.0880 Uiso 1.000
H H25C 0.798500 0.139200 0.774500 0.0880 Uiso 1.000
H H26A 0.585700 0.594000 0.889700 0.0950 Uiso 1.000
H H26B 0.792200 0.602300 0.894400 0.0950 Uiso 1.000
H H26C 0.686900 0.514600 0.928100 0.0950 Uiso 1.000
H H11W 0.821 0.776 0.9867 0.108 Uiso 1.000
H H12W 0.825 0.819 0.9381 0.108 Uiso 1.000
H H21W 0.519 0.817 0.9610 0.088 Uiso 1.000
H H22W 0.396 0.896 0.9541 0.088 Uiso 1.000
H H31W 0.875 0.830 0.8450 0.098 Uiso 1.000
H H32W 1.034 0.783 0.8750 0.098 Uiso 1.000
H H41W 1.267 0.637 0.8764 0.103 Uiso 1.000
H H42W 1.301 0.749 0.9018 0.103 Uiso 1.000

loop_
_atom_type_symbol
_atom_type_description
_atom_type_scat_dispersion_real
_atom_type_scat_dispersion_imag
_atom_type_scat_source
C C 0.0033 0.0016 'International Tables Vol C Tables 4.2.6.8 and 6.1.1.4'
H H 0.0000 0.0000 'International Tables Vol C Tables 4.2.6.8 and 6.1.1.4'
N N 0.0061 0.0033 'International Tables Vol C Tables 4.2.6.8 and 6.1.1.4'
O O 0.0106 0.0060 'International Tables Vol C Tables 4.2.6.8 and 6.1.1.4'

loop_
_geom_angle_atom_site_label_1
_geom_angle_atom_site_label_2
_geom_angle_atom_site_label_3
_geom_angle
_geom_angle_publ_flag
C2 O2 C25 116.60(17) no
C3 O3 C26 117.74(18) no
C12 O24 C23 114.63(18) no
H11W O1W H12W 100 no
H21W O2W H22W 100 no
H31W O3W H32W 118 no
H41W O4W H42W 114 no
C5 N9 C8 108.93(17) no
C5 N9 C10 126.28(19) no
C8 N9 C10 118.59(18) no
C16 N19 C18 107.97(17) no
C18 N19 C20 111.62(19) no
C16 N19 C20 112.8(2) no
C2 C1 C6 118.9(2) no
O2 C2 C1 124.1(2) no
O2 C2 C3 116.29(19) no
C1 C2 C3 119.6(2) no
C2 C3 C4 121.6(2) no
O3 C3 C2 114.6(2) no
O3 C3 C4 123.8(2) no
C3 C4 C5 117.2(2) no
N9 C5 C4 127.7(2) no
N9 C5 C6 110.37(19) no
C4 C5 C6 122.0(2) no
C1 C6 C5 120.4(2) no
C1 C6 C7 128.0(2) no
C5 C6 C7 111.4(2) no
C6 C7 C16 116.85(19) no
C6 C7 C17 112.07(18) no
C6 C7 C8 102.20(17) no
C16 C7 C17 100.86(17) no
C8 C7 C16 113.90(18) no
C8 C7 C17 111.34(19) no
C7 C8 C13 117.49(19) no
N9 C8 C13 105.97(17) no
N9 C8 C7 104.56(17) no
O25 C10 C11 121.6(2) no
N9 C10 C11 116.2(2) no
O25 C10 N9 122.2(2) no
C10 C11 C12 117.3(2) no
O24 C12 C11 105.33(18) no
O24 C12 C13 115.03(19) no
C11 C12 C13 110.15(19) no
C8 C13 C14 113.05(18) no
C12 C13 C14 118.90(19) no
C8 C13 C12 108.37(18) no
C15 C14 C21 109.40(19) no
C13 C14 C15 106.52(18) no
C13 C14 C21 114.02(19) no
C14 C15 C16 108.44(19) no
N19 C16 C15 111.46(18) no
C7 C16 C15 115.08(19) no
N19 C16 C7 105.70(18) no
C7 C17 C18 103.45(18) no
N19 C18 C17 104.73(18) no
N19 C20 C21 112.20(18) no
C14 C21 C20 114.15(19) no
C20 C21 C22 123.4(2) no
C14 C21 C22 122.3(2) no
C21 C22 C23 124.0(2) no
O24 C23 C22 112.2(2) no
C6 C1 H1 121 no
C2 C1 H1 121 no
C3 C4 H4 121 no
C5 C4 H4 121 no
C13 C8 H8 109.47 no
C7 C8 H8 109.48 no
N9 C8 H8 109.52 no
C10 C11 H11B 107.91 no
C12 C11 H11A 108.02 no
C10 C11 H11A 107.97 no
C12 C11 H11B 108.02 no
H11A C11 H11B 107.21 no
O24 C12 H12 108.70 no
C13 C12 H12 108.72 no
C11 C12 H12 108.73 no
C8 C13 H13 105.13 no
C12 C13 H13 105.10 no
C14 C13 H13 105.03 no
C21 C14 H14 108.86 no
C13 C14 H14 109.00 no
C15 C14 H14 108.93 no
C14 C15 H15B 110.04 no
C16 C15 H15A 109.97 no
C16 C15 H15B 109.94 no
C14 C15 H15A 110.07 no
H15A C15 H15B 108.38 no
N19 C16 H16 108.08 no
C7 C16 H16 108.16 no
C15 C16 H16 108.13 no
C7 C17 H17B 111.05 no
C18 C17 H17A 111.12 no
C7 C17 H17A 111.09 no
H17A C17 H17B 109.01 no
C18 C17 H17B 111.06 no
C17 C18 H18B 110.83 no
C17 C18 H18A 110.80 no
N19 C18 H18A 110.76 no
H18A C18 H18B 108.88 no
N19 C18 H18B 110.80 no
N19 C20 H20A 109.15 no
N19 C20 H20B 109.16 no
C21 C20 H20A 109.21 no
C21 C20 H20B 109.25 no
H20A C20 H20B 107.77 no
C23 C22 H22 118 no
C21 C22 H22 118 no
O24 C23 H23A 109.11 no
O24 C23 H23B 109.22 no
H23A C23 H23B 107.91 no
C22 C23 H23A 109.17 no
C22 C23 H23B 109.15 no
O2 C25 H25B 109.48 no
O2 C25 H25C 109.52 no
H25A C25 H25B 109.46 no
H25A C25 H25C 109.40 no
O2 C25 H25A 109.51 no
H25B C25 H25C 109.46 no
H26A C26 H26C 109.53 no
H26B C26 H26C 109.36 no
H26A C26 H26B 109.47 no
O3 C26 H26A 109.47 no
O3 C26 H26B 109.51 no
O3 C26 H26C 109.49 no

loop_
_geom_bond_atom_site_label_1
_geom_bond_atom_site_label_2
_geom_bond_distance
_geom_bond_publ_flag
O2 C2 1.370(3) no
O2 C25 1.425(3) no
O3 C3 1.375(3) no
O3 C26 1.421(3) no
O24 C12 1.430(3) no
O24 C23 1.442(3) no
O25 C10 1.227(3) no
O1W H11W 0.89 no
O1W H12W 0.92 no
O2W H21W 0.83 no
O2W H22W 0.88 no
O3W H31W 0.90 no
O3W H32W 0.89 no
O4W H41W 0.90 no
O4W H42W 0.86 no
N9 C8 1.499(3) no
N9 C10 1.357(3) no
N9 C5 1.420(3) no
N19 C16 1.503(3) no
N19 C18 1.467(3) no
N19 C20 1.473(3) no
C1 C2 1.391(3) no
C1 C6 1.379(3) no
C2 C3 1.388(3) no
C3 C4 1.375(3) no
C4 C5 1.393(3) no
C5 C6 1.362(3) no
C6 C7 1.510(3) no
C7 C8 1.555(3) no
C7 C16 1.537(3) no
C7 C17 1.520(3) no
C8 C13 1.512(3) no
C10 C11 1.500(3) no
C11 C12 1.523(3) no
C12 C13 1.512(3) no
C13 C14 1.533(3) no
C14 C15 1.526(3) no
C14 C21 1.521(3) no
C15 C16 1.508(3) no
C17 C18 1.516(3) no
C20 C21 1.490(3) no
C21 C22 1.310(3) no
C22 C23 1.491(3) no
C1 H1 0.9500 no
C4 H4 0.9500 no
C8 H8 0.9800 no
C11 H11B 0.9699 no
C11 H11A 0.9699 no
C12 H12 0.9795 no
C13 H13 0.9800 no
C14 H14 0.9802 no
C15 H15B 0.9710 no
C15 H15A 0.9694 no
C16 H16 0.9802 no
C17 H17A 0.9696 no
C17 H17B 0.9711 no
C18 H18A 0.9706 no
C18 H18B 0.9700 no
C20 H20A 0.9706 no
C20 H20B 0.9707 no
C22 H22 0.9501 no
C23 H23B 0.9703 no
C23 H23A 0.9699 no
C25 H25B 0.9600 no
C25 H25C 0.9599 no
C25 H25A 0.9597 no
C26 H26B 0.9602 no
C26 H26C 0.9592 no
C26 H26A 0.9602 no

loop_
_geom_hbond_atom_site_label_D
_geom_hbond_atom_site_label_H
_geom_hbond_atom_site_label_A
_geom_hbond_site_symmetry_A
_geom_hbond_distance_DH
_geom_hbond_distance_HA
_geom_hbond_distance_DA
_geom_hbond_angle_DHA
_geom_hbond_publ_flag
O1W H11W O2W 3_567 0.89 1.92 2.791(4) 166 yes
O1W H12W O3W . 0.92 1.84 2.749(4) 172 yes
O2W H21W O1W . 0.83 1.91 2.736(4) 170 yes
O2W H22W N19 4_656 0.88 1.92 2.793(3) 173 yes
O3W H31W O25 . 0.90 1.91 2.819(4) 179 yes
O3W H32W O4W . 0.89 1.90 2.790(4) 180 yes
O4W H41W O24 4_746 0.90 2.03 2.922(3) 172 yes
O4W H42W O2W 1_655 0.86 1.94 2.794(3) 175 yes
C4 H4 O25 . 0.95 2.45 2.942(3) 113 no
C12 H12 O3 4_756 0.98 2.42 3.376(3) 164 no
C13 H13 O2 4_756 0.98 2.57 3.417(3) 145 no
C23 H23B O1W 2_674 0.97 2.57 3.497(4) 160 no

loop_
_geom_torsion_atom_site_label_1
_geom_torsion_atom_site_label_2
_geom_torsion_atom_site_label_3
_geom_torsion_atom_site_label_4
_geom_torsion
_geom_torsion_publ_flag
C25 O2 C2 C1 6.3(3) no
C25 O2 C2 C3 -174.5(2) no
C26 O3 C3 C2 -178.3(2) no
C26 O3 C3 C4 1.8(3) no
C23 O24 C12 C13 -66.0(2) no
C23 O24 C12 C11 172.52(19) no
C12 O24 C23 C22 84.9(3) no
C10 N9 C8 C13 41.1(2) no
C5 N9 C10 C11 160.9(2) no
C10 N9 C5 C6 -154.5(2) no
C8 N9 C5 C6 -2.9(2) no
C10 N9 C8 C7 165.90(18) no
C8 N9 C10 O25 -169.8(2) no
C5 N9 C10 O25 -20.7(3) no
C5 N9 C8 C13 -112.94(19) no
C5 N9 C8 C7 11.8(2) no
C8 N9 C10 C11 11.7(3) no
C10 N9 C5 C4 26.6(3) no
C8 N9 C5 C4 178.2(2) no
C18 N19 C16 C15 -134.6(2) no
C20 N19 C16 C15 -10.7(3) no
C20 N19 C16 C7 115.0(2) no
C16 N19 C20 C21 -46.1(3) no
C16 N19 C18 C17 -17.1(2) no
C20 N19 C18 C17 -141.62(19) no
C18 N19 C16 C7 -8.9(2) no
C18 N19 C20 C21 75.7(3) no
C2 C1 C6 C7 -173.2(2) no
C6 C1 C2 C3 3.2(3) no
C6 C1 C2 O2 -177.7(2) no
C2 C1 C6 C5 1.3(3) no
C1 C2 C3 C4 -4.9(3) no
C1 C2 C3 O3 175.2(2) no
O2 C2 C3 C4 175.9(2) no
O2 C2 C3 O3 -4.0(3) no
C2 C3 C4 C5 2.0(3) no
O3 C3 C4 C5 -178.1(2) no
C3 C4 C5 C6 2.6(3) no
C3 C4 C5 N9 -178.7(2) no
N9 C5 C6 C1 176.8(2) no
C4 C5 C6 C1 -4.2(4) no
C4 C5 C6 C7 171.1(2) no
N9 C5 C6 C7 -7.9(3) no
C5 C6 C7 C8 14.6(2) no
C5 C6 C7 C17 -104.7(2) no
C1 C6 C7 C16 -45.4(3) no
C1 C6 C7 C17 70.2(3) no
C1 C6 C7 C8 -170.5(2) no
C5 C6 C7 C16 139.7(2) no
C8 C7 C16 C15 34.9(3) no
C6 C7 C8 C13 101.8(2) no
C6 C7 C8 N9 -15.3(2) no
C17 C7 C16 N19 30.8(2) no
C6 C7 C16 C15 -84.0(3) no
C6 C7 C16 N19 152.51(19) no
C8 C7 C17 C18 80.1(2) no
C16 C7 C17 C18 -41.1(2) no
C17 C7 C16 C15 154.22(19) no
C17 C7 C8 C13 -138.34(19) no
C16 C7 C8 C13 -25.1(3) no
C6 C7 C17 C18 -166.13(18) no
C17 C7 C8 N9 104.56(19) no
C8 C7 C16 N19 -88.6(2) no
C16 C7 C8 N9 -142.21(18) no
C7 C8 C13 C14 38.8(3) no
N9 C8 C13 C12 -70.8(2) no
N9 C8 C13 C14 155.15(18) no
C7 C8 C13 C12 172.83(18) no
O25 C10 C11 C12 143.4(2) no
N9 C10 C11 C12 -38.2(3) no
C10 C11 C12 C13 7.0(3) no
C10 C11 C12 O24 131.6(2) no
O24 C12 C13 C14 57.8(3) no
O24 C12 C13 C8 -73.1(2) no
C11 C12 C13 C14 176.6(2) no
C11 C12 C13 C8 45.8(2) no
C8 C13 C14 C15 -59.8(2) no
C12 C13 C14 C21 -67.8(3) no
C12 C13 C14 C15 171.47(19) no
C8 C13 C14 C21 61.0(3) no
C13 C14 C15 C16 68.8(2) no
C15 C14 C21 C20 -1.0(3) no
C13 C14 C21 C22 56.2(3) no
C13 C14 C21 C20 -120.1(2) no
C21 C14 C15 C16 -54.9(2) no
C15 C14 C21 C22 175.3(2) no
C14 C15 C16 N19 62.4(2) no
C14 C15 C16 C7 -57.9(2) no
C7 C17 C18 N19 36.8(2) no
N19 C20 C21 C22 -123.4(3) no
N19 C20 C21 C14 52.9(3) no
C14 C21 C22 C23 0.1(4) no
C20 C21 C22 C23 176.0(2) no
C21 C22 C23 O24 -65.2(4) no

loop_
_cod_related_entry_id
_cod_related_entry_database
_cod_related_entry_code
1 ChemSpider 21180933
